data_7005041
loop_
_publ_author_name
'Qian, Jing'
'Gu, Wen'
'Liu, Hui'
'Gao, Fengxian'
'Feng, Li'
'Yan, Shiping'
'Liao, Daizheng'
'Cheng, Peng'

_publ_section_title
;
 The first dinuclear copper(II) and zinc(II) complexes containing novel
 Bis-TACN: syntheses, structures, and DNA cleavage activities.
;
_journal_issue 10
_journal_name_full 'Dalton transactions (Cambridge, England : 2003)'
_journal_page_first 1060
_journal_page_last 1066
_journal_paper_doi 10.1039/b615148e
_journal_year 2007
_chemical_formula_sum 'C30 H44 Cl2 Cu2 N6 O10'
_chemical_formula_weight 846.69
_chemical_name_systematic
;
?
;
_space_group_IT_number 2
_symmetry_cell_setting triclinic
_symmetry_space_group_name_Hall '-P 1'
_symmetry_space_group_name_H-M 'P -1'
_atom_sites_solution_hydrogens geom
_atom_sites_solution_primary direct
_atom_sites_solution_secondary difmap
_audit_creation_method SHELXL-97
_cell_angle_alpha 85.394(6)
_cell_angle_beta 85.031(5)
_cell_angle_gamma 87.978(5)
_cell_formula_units_Z 2
_cell_length_a 9.499(3)
_cell_length_b 10.728(3)
_cell_length_c 17.016(5)
_cell_measurement_reflns_used 2110
_cell_measurement_temperature 294(2)
_cell_measurement_theta_max 28.11
_cell_measurement_theta_min 2.15
_cell_volume 1721.2(9)
_computing_cell_refinement 'Bruker SMART'
_computing_data_collection 'Bruker SMART'
_computing_data_reduction 'Bruker SAINT'
_computing_molecular_graphics 'Bruker SHELXTL'
_computing_publication_material 'Bruker SHELXTL'
_computing_structure_refinement 'SHELXL-97 (Sheldrick, 1997)'
_computing_structure_solution 'SHELXS-97 (Sheldrick, 1990)'
_diffrn_ambient_temperature 294(2)
_diffrn_measured_fraction_theta_full 0.994
_diffrn_measured_fraction_theta_max 0.994
_diffrn_measurement_device_type 'CCD area detector'
_diffrn_measurement_method 'phi and omega scans'
_diffrn_radiation_monochromator graphite
_diffrn_radiation_source 'fine-focus sealed tube'
_diffrn_radiation_type MoK\a
_diffrn_radiation_wavelength 0.71073
_diffrn_reflns_av_R_equivalents 0.0328
_diffrn_reflns_av_sigmaI/netI 0.0820
_diffrn_reflns_limit_h_max 11
_diffrn_reflns_limit_h_min -11
_diffrn_reflns_limit_k_max 12
_diffrn_reflns_limit_k_min -5
_diffrn_reflns_limit_l_max 20
_diffrn_reflns_limit_l_min -19
_diffrn_reflns_number 8816
_diffrn_reflns_theta_full 25.02
_diffrn_reflns_theta_max 25.02
_diffrn_reflns_theta_min 1.20
_exptl_absorpt_coefficient_mu 1.456
_exptl_absorpt_correction_T_max 1.00000
_exptl_absorpt_correction_T_min 0.591596
_exptl_absorpt_correction_type multi-scan
_exptl_absorpt_process_details SADABS
_exptl_crystal_colour blue
_exptl_crystal_density_diffrn 1.634
_exptl_crystal_density_meas ?
_exptl_crystal_density_method 'not measured'
_exptl_crystal_description block
_exptl_crystal_F_000 876
_exptl_crystal_size_max 0.24
_exptl_crystal_size_mid 0.16
_exptl_crystal_size_min 0.16
_refine_diff_density_max 1.081
_refine_diff_density_min -0.625
_refine_diff_density_rms 0.115
_refine_ls_extinction_method none
_refine_ls_goodness_of_fit_ref 1.025
_refine_ls_hydrogen_treatment constr
_refine_ls_matrix_type full
_refine_ls_number_parameters 525
_refine_ls_number_reflns 6043
_refine_ls_number_restraints 202
_refine_ls_restrained_S_all 1.047
_refine_ls_R_factor_all 0.1239
_refine_ls_R_factor_gt 0.0701
_refine_ls_shift/su_max 0.004
_refine_ls_shift/su_mean 0.000
_refine_ls_structure_factor_coef Fsqd
_refine_ls_weighting_details 'calc w=1/[\s^2^(Fo^2^)+(0.0927P)^2^+7.3311P] where P=(Fo^2^+2Fc^2^)/3'
_refine_ls_weighting_scheme calc
_refine_ls_wR_factor_gt 0.1696
_refine_ls_wR_factor_ref 0.2103
_reflns_number_gt 3692
_reflns_number_total 6043
_reflns_threshold_expression >2sigma(I)
_cod_data_source_file b615148e.txt
_cod_data_source_block 060512a
_cod_depositor_comments
;
The following automatic conversions were performed:
'_symmetry_cell_setting' value 'Triclinic' changed to 'triclinic'
according to '/home/saulius/struct/CIF-dictionaries/cif_core.dic'
dictionary named 'cif_core.dic' version 2.4.1 from
2010-06-29.

'_exptl_absorpt_correction_type' value 'MULTI-SCAN' changed
to 'multi-scan' according to
'/home/saulius/struct/CIF-dictionaries/cif_core.dic' dictionary named
'cif_core.dic' version 2.4.1 from
2010-06-29.

'_refine_ls_hydrogen_treatment' value 'CONSTR' changed to
'constr' according to '/home/saulius/struct/CIF-dictionaries/cif_core.dic'
dictionary named 'cif_core.dic' version 2.4.1 from 2010-06-29.

Automatic conversion script
Id: cif_fix_enum 1527 2010-12-29 10:47:43Z saulius 

The following automatic conversions were performed:

'_exptl_crystal_density_meas' value 'none' was changed to '?' - the
value is perceived as not measured.

Automatic conversion script
Id: cif_fix_values 3008 2015-01-20 13:52:24Z robertas 
;
_cod_original_cell_volume 1721.4(9)
_cod_original_sg_symbol_H-M P-1
_cod_database_code 7005041

loop_
_symmetry_equiv_pos_as_xyz
'x, y, z'
'-x, -y, -z'

loop_
_atom_site_label
_atom_site_type_symbol
_atom_site_fract_x
_atom_site_fract_y
_atom_site_fract_z
_atom_site_U_iso_or_equiv
_atom_site_adp_type
_atom_site_occupancy
_atom_site_symmetry_multiplicity
_atom_site_calc_flag
_atom_site_refinement_flags
_atom_site_disorder_assembly
_atom_site_disorder_group
Cu1 Cu 0.58949(9) 0.89980(9) 0.03950(5) 0.0361(3) Uani 1 1 d . . .
Cu2 Cu 0.59271(10) 0.40581(9) 0.45890(5) 0.0366(3) Uani 1 1 d . . .
O1 O 0.4293(6) 1.0090(6) 0.0608(3) 0.0477(15) Uani 1 1 d . . .
O2 O 0.4259(6) 0.5089(5) 0.4459(3) 0.0481(15) Uani 1 1 d . . .
N1 N 0.6151(8) 0.8522(8) 0.1528(4) 0.060(2) Uani 1 1 d . . .
N2 N 0.7835(7) 0.8351(7) 0.0105(4) 0.0470(18) Uani 1 1 d . . .
N3 N 0.5327(9) 0.7041(7) 0.0376(5) 0.065(2) Uani 1 1 d . . .
H3 H 0.4485 0.6982 0.0167 0.078 Uiso 1 1 calc R . .
N4 N 0.5559(9) 0.2954(8) 0.3747(4) 0.061(2) Uani 1 1 d . . .
N5 N 0.7369(8) 0.2814(7) 0.4974(4) 0.053(2) Uani 1 1 d . . .
N6 N 0.7624(9) 0.4710(8) 0.3716(6) 0.081(3) Uani 1 1 d D . .
H6 H 0.7737 0.5548 0.3723 0.097 Uiso 1 1 calc R . .
C1 C 0.7631(11) 0.8177(16) 0.1596(6) 0.119(6) Uani 1 1 d D . .
H1A H 0.7711 0.7290 0.1752 0.142 Uiso 1 1 calc R . .
H1B H 0.7977 0.8626 0.2010 0.142 Uiso 1 1 calc R . .
C2 C 0.8531(10) 0.8454(15) 0.0851(6) 0.099(5) Uani 1 1 d D . .
H2A H 0.9349 0.7888 0.0850 0.118 Uiso 1 1 calc R . .
H2B H 0.8870 0.9297 0.0848 0.118 Uiso 1 1 calc R . .
C3 C 0.7901(13) 0.7097(10) -0.0089(7) 0.090(4) Uani 1 1 d D . .
H3A H 0.8394 0.6599 0.0308 0.108 Uiso 1 1 calc R . .
H3B H 0.8457 0.7049 -0.0592 0.108 Uiso 1 1 calc R . .
C4 C 0.6501(13) 0.6534(13) -0.0146(11) 0.136(7) Uani 1 1 d D . .
H4A H 0.6259 0.6664 -0.0689 0.163 Uiso 1 1 calc R . .
H4B H 0.6590 0.5639 -0.0018 0.163 Uiso 1 1 calc R . .
C5 C 0.5294(17) 0.6445(13) 0.1137(8) 0.116(6) Uani 1 1 d D . .
H5A H 0.6124 0.5900 0.1181 0.139 Uiso 1 1 calc R . .
H5B H 0.4466 0.5934 0.1233 0.139 Uiso 1 1 calc R . .
C6 C 0.5254(17) 0.7393(10) 0.1755(7) 0.121(7) Uani 1 1 d D . .
H6A H 0.4282 0.7679 0.1865 0.145 Uiso 1 1 calc R . .
H6B H 0.5563 0.6977 0.2240 0.145 Uiso 1 1 calc R . .
C7 C 0.5694(9) 0.9592(10) 0.2022(5) 0.054(2) Uani 1 1 d . . .
H7A H 0.5896 0.9361 0.2565 0.065 Uiso 1 1 calc R . .
H7B H 0.6253 1.0311 0.1833 0.065 Uiso 1 1 calc R . .
C8 C 0.4162(8) 0.9962(8) 0.2012(5) 0.0407(19) Uani 1 1 d . . .
C9 C 0.3335(9) 1.0127(8) 0.2699(5) 0.044(2) Uani 1 1 d . . .
H9 H 0.3727 0.9921 0.3177 0.053 Uiso 1 1 calc R . .
C10 C 0.1970(9) 1.0576(8) 0.2723(5) 0.049(2) Uani 1 1 d . . .
C11 C 0.1117(11) 1.0813(10) 0.3484(5) 0.067(3) Uani 1 1 d . . .
H11A H 0.0324 1.0273 0.3555 0.100 Uiso 1 1 calc R . .
H11B H 0.0785 1.1670 0.3464 0.100 Uiso 1 1 calc R . .
H11C H 0.1697 1.0648 0.3917 0.100 Uiso 1 1 calc R . .
C12 C 0.1371(9) 1.0840(8) 0.2012(5) 0.048(2) Uani 1 1 d . . .
H12 H 0.0442 1.1143 0.2014 0.058 Uiso 1 1 calc R . .
C13 C 0.2140(8) 1.0659(8) 0.1295(5) 0.0399(19) Uani 1 1 d . . .
C14 C 0.3546(8) 1.0236(8) 0.1293(5) 0.0391(19) Uani 1 1 d . . .
C15 C 0.8568(8) 0.9183(9) -0.0526(5) 0.047(2) Uani 1 1 d . . .
H15A H 0.9522 0.8853 -0.0636 0.056 Uiso 1 1 calc R . .
H15B H 0.8638 1.0001 -0.0330 0.056 Uiso 1 1 calc R . .
C16 C 0.5930(13) 0.1693(10) 0.4137(9) 0.104(5) Uani 1 1 d D . .
H16A H 0.5146 0.1422 0.4508 0.125 Uiso 1 1 calc R . .
H16B H 0.6063 0.1095 0.3737 0.125 Uiso 1 1 calc R . .
C17 C 0.7238(14) 0.1691(10) 0.4567(7) 0.098(5) Uani 1 1 d D . .
H17A H 0.7237 0.0972 0.4951 0.117 Uiso 1 1 calc R . .
H17B H 0.8057 0.1601 0.4192 0.117 Uiso 1 1 calc R . .
C18 C 0.8793(10) 0.3427(16) 0.4719(6) 0.107(6) Uani 1 1 d . . .
H18A H 0.8936 0.4062 0.5077 0.129 Uiso 1 1 calc R . .
H18B H 0.9545 0.2797 0.4771 0.129 Uiso 1 1 calc R . .
C19 C 0.8907(12) 0.4015(13) 0.3891(11) 0.130(6) Uani 1 1 d D . .
H19A H 0.9697 0.4573 0.3820 0.156 Uiso 1 1 calc R . .
H19B H 0.9089 0.3368 0.3525 0.156 Uiso 1 1 calc R . .
C20 C 0.7003(16) 0.4401(12) 0.2953(6) 0.100(5) Uani 1 1 d D . .
H20A H 0.6286 0.5030 0.2820 0.120 Uiso 1 1 calc R . .
H20B H 0.7745 0.4429 0.2523 0.120 Uiso 1 1 calc R . .
C21 C 0.6361(13) 0.3134(13) 0.3034(8) 0.099(4) Uani 1 1 d D . .
H21A H 0.5770 0.3062 0.2603 0.119 Uiso 1 1 calc R . .
H21B H 0.7105 0.2492 0.3001 0.119 Uiso 1 1 calc R . .
C22 C 0.4024(11) 0.2948(9) 0.3621(6) 0.067(3) Uani 1 1 d . . .
H22A H 0.3507 0.2634 0.4110 0.081 Uiso 1 1 calc R . .
H22B H 0.3888 0.2377 0.3222 0.081 Uiso 1 1 calc R . .
C23 C 0.3412(9) 0.4226(9) 0.3365(5) 0.049(2) Uani 1 1 d . . .
C24 C 0.2617(9) 0.4376(10) 0.2710(5) 0.055(2) Uani 1 1 d . . .
H24 H 0.2587 0.3722 0.2385 0.066 Uiso 1 1 calc R . .
C25 C 0.1884(9) 0.5467(10) 0.2537(5) 0.056(2) Uani 1 1 d . . .
C26 C 0.1021(12) 0.5623(14) 0.1820(6) 0.091(4) Uani 1 1 d . . .
H26A H 0.0181 0.6117 0.1943 0.137 Uiso 1 1 calc R . .
H26B H 0.0766 0.4816 0.1682 0.137 Uiso 1 1 calc R . .
H26C H 0.1574 0.6035 0.1382 0.137 Uiso 1 1 calc R . .
C27 C 0.1951(8) 0.6435(9) 0.3021(5) 0.051(2) Uani 1 1 d . . .
H27 H 0.1448 0.7177 0.2905 0.061 Uiso 1 1 calc R . .
C28 C 0.2737(8) 0.6340(8) 0.3670(5) 0.044(2) Uani 1 1 d . . .
C29 C 0.3473(8) 0.5218(8) 0.3840(5) 0.0404(19) Uani 1 1 d . . .
C30 C 0.7140(11) 0.2558(9) 0.5841(6) 0.058(3) Uani 1 1 d . . .
H30A H 0.7818 0.1912 0.6005 0.070 Uiso 1 1 calc R . .
H30B H 0.6204 0.2222 0.5964 0.070 Uiso 1 1 calc R . .
Cl1 Cl 0.7779(2) 0.2908(2) 0.08443(14) 0.0596(6) Uani 1 1 d D . .
Cl2 Cl 0.7714(3) 0.8164(3) 0.39850(17) 0.0697(7) Uani 1 1 d D . .
O3 O 0.6308(11) 0.331(2) 0.0993(13) 0.169(15) Uani 0.50 1 d PDU A 1
O4 O 0.8653(17) 0.3857(14) 0.1061(10) 0.110(6) Uani 0.50 1 d PDU A 1
O5 O 0.8008(19) 0.1765(11) 0.1318(9) 0.107(7) Uani 0.50 1 d PDU A 1
O6 O 0.8040(17) 0.2727(16) 0.0023(5) 0.088(5) Uani 0.50 1 d PDU A 1
O3' O 0.6355(8) 0.3255(13) 0.1059(7) 0.054(5) Uani 0.50 1 d PDU A 2
O4' O 0.8550(18) 0.4008(13) 0.0524(13) 0.176(11) Uani 0.50 1 d PDU A 2
O5' O 0.8456(15) 0.2374(16) 0.1520(6) 0.090(5) Uani 0.50 1 d PDU A 2
O6' O 0.7863(18) 0.2024(15) 0.0253(9) 0.115(7) Uani 0.50 1 d PDU A 2
O7 O 0.6386(10) 0.7674(13) 0.3892(9) 0.094(5) Uani 0.50 1 d PDU B 1
O8 O 0.7900(13) 0.9310(9) 0.3441(6) 0.070(4) Uani 0.50 1 d PDU B 1
O9 O 0.8830(12) 0.7314(11) 0.3722(9) 0.100(5) Uani 0.50 1 d PDU B 1
O10 O 0.7898(17) 0.8536(14) 0.4747(5) 0.114(6) Uani 0.50 1 d PDU B 1
O7' O 0.6327(14) 0.867(2) 0.4177(13) 0.172(10) Uani 0.50 1 d PDU B 2
O8' O 0.871(2) 0.9125(19) 0.3820(16) 0.31(2) Uani 0.50 1 d PDU B 2
O9' O 0.770(3) 0.7428(19) 0.3309(9) 0.186(11) Uani 0.50 1 d PDU B 2
O10' O 0.811(2) 0.7313(18) 0.4639(9) 0.173(10) Uani 0.50 1 d PDU B 2

loop_
_atom_site_aniso_label
_atom_site_aniso_U_11
_atom_site_aniso_U_22
_atom_site_aniso_U_33
_atom_site_aniso_U_23
_atom_site_aniso_U_13
_atom_site_aniso_U_12
Cu1 0.0297(5) 0.0404(6) 0.0373(6) -0.0020(4) -0.0025(4) 0.0095(4)
Cu2 0.0396(6) 0.0331(6) 0.0372(6) -0.0103(4) -0.0017(4) 0.0113(4)
O1 0.039(3) 0.063(4) 0.038(3) 0.003(3) -0.002(2) 0.025(3)
O2 0.051(3) 0.052(4) 0.045(3) -0.024(3) -0.017(3) 0.024(3)
N1 0.053(5) 0.079(6) 0.045(4) -0.012(4) -0.004(4) 0.033(4)
N2 0.039(4) 0.055(5) 0.043(4) 0.006(4) 0.003(3) 0.015(3)
N3 0.064(5) 0.050(5) 0.083(6) 0.008(5) -0.025(5) -0.011(4)
N4 0.074(5) 0.066(6) 0.046(5) -0.030(4) -0.016(4) 0.030(4)
N5 0.065(5) 0.043(4) 0.050(5) -0.013(4) -0.012(4) 0.024(4)
N6 0.078(6) 0.047(5) 0.108(8) -0.005(5) 0.040(6) 0.000(5)
C1 0.074(8) 0.217(18) 0.072(8) -0.064(10) -0.035(7) 0.074(10)
C2 0.031(5) 0.188(15) 0.070(7) 0.048(8) -0.017(5) -0.003(7)
C3 0.121(11) 0.052(7) 0.083(8) 0.014(6) 0.046(8) 0.022(7)
C4 0.083(9) 0.101(11) 0.25(2) -0.113(13) -0.063(11) 0.049(8)
C5 0.122(12) 0.113(12) 0.113(11) 0.045(10) -0.043(10) -0.050(10)
C6 0.196(15) 0.048(7) 0.089(9) 0.039(7) 0.092(10) 0.061(9)
C7 0.042(5) 0.078(7) 0.045(5) -0.016(5) -0.011(4) 0.021(5)
C8 0.038(4) 0.047(5) 0.036(4) -0.006(4) 0.002(3) 0.002(4)
C9 0.052(5) 0.038(5) 0.042(5) -0.006(4) -0.002(4) 0.001(4)
C10 0.051(5) 0.044(5) 0.050(5) -0.006(4) 0.012(4) 0.004(4)
C11 0.066(6) 0.078(8) 0.051(6) -0.005(5) 0.018(5) 0.016(6)
C12 0.041(5) 0.048(5) 0.053(5) -0.006(4) 0.004(4) 0.009(4)
C13 0.037(4) 0.042(5) 0.041(5) -0.003(4) -0.002(4) 0.000(4)
C14 0.039(4) 0.040(5) 0.037(5) -0.006(4) 0.005(4) 0.005(4)
C15 0.032(4) 0.055(6) 0.052(5) 0.002(4) 0.001(4) 0.001(4)
C16 0.109(10) 0.036(6) 0.180(14) -0.044(8) -0.062(10) 0.030(6)
C17 0.166(13) 0.046(7) 0.087(9) -0.020(6) -0.045(9) 0.036(8)
C18 0.036(6) 0.235(18) 0.054(7) -0.052(9) 0.001(5) 0.053(8)
C19 0.081(10) 0.084(10) 0.211(19) -0.007(11) 0.060(11) -0.002(8)
C20 0.160(13) 0.095(10) 0.039(6) -0.017(6) 0.028(7) 0.026(10)
C21 0.087(9) 0.130(13) 0.081(9) -0.035(9) -0.014(7) 0.038(9)
C22 0.083(7) 0.055(6) 0.070(7) -0.031(5) -0.028(6) 0.011(5)
C23 0.045(5) 0.056(6) 0.048(5) -0.016(4) -0.008(4) 0.000(4)
C24 0.048(5) 0.077(7) 0.042(5) -0.016(5) -0.002(4) -0.002(5)
C25 0.045(5) 0.082(8) 0.040(5) -0.005(5) -0.006(4) -0.002(5)
C26 0.079(8) 0.140(12) 0.058(7) -0.007(7) -0.030(6) 0.007(8)
C27 0.037(5) 0.062(6) 0.049(5) 0.010(5) -0.004(4) 0.013(4)
C28 0.039(5) 0.048(5) 0.043(5) -0.003(4) 0.000(4) 0.008(4)
C29 0.039(4) 0.048(5) 0.035(4) -0.006(4) -0.004(4) 0.009(4)
C30 0.068(6) 0.043(6) 0.065(6) 0.000(5) -0.020(5) 0.013(5)
Cl1 0.0559(14) 0.0658(17) 0.0570(15) -0.0102(12) -0.0051(11) 0.0114(12)
Cl2 0.0684(17) 0.0686(18) 0.0744(18) -0.0192(14) -0.0126(13) 0.0133(14)
O3 0.163(17) 0.179(17) 0.165(17) -0.020(10) -0.011(10) 0.010(10)
O4 0.106(9) 0.123(10) 0.108(10) -0.032(8) -0.015(8) -0.036(8)
O5 0.102(10) 0.097(10) 0.120(10) 0.007(8) -0.010(8) 0.008(8)
O6 0.091(9) 0.101(9) 0.072(8) -0.020(7) 0.012(7) -0.014(8)
O3' 0.036(6) 0.079(8) 0.049(7) -0.025(6) -0.008(5) 0.032(5)
O4' 0.174(14) 0.169(14) 0.186(14) -0.004(10) -0.020(10) -0.009(9)
O5' 0.092(9) 0.102(9) 0.078(8) -0.017(7) -0.025(7) 0.033(8)
O6' 0.114(10) 0.117(11) 0.117(10) -0.041(8) -0.003(8) 0.009(8)
O7 0.069(8) 0.099(9) 0.113(9) 0.007(8) -0.019(7) -0.011(7)
O8 0.084(8) 0.065(7) 0.064(7) 0.000(6) -0.023(6) -0.012(6)
O9 0.088(8) 0.086(8) 0.126(9) -0.032(8) 0.007(7) 0.015(7)
O10 0.155(10) 0.103(10) 0.086(9) -0.014(8) -0.021(8) 0.001(8)
O7' 0.161(13) 0.164(13) 0.188(13) -0.010(10) -0.004(9) 0.007(9)
O8' 0.31(2) 0.31(2) 0.32(2) -0.026(10) -0.020(10) -0.019(10)
O9' 0.215(14) 0.176(13) 0.169(13) -0.016(9) -0.024(10) 0.007(10)
O10' 0.180(13) 0.173(13) 0.167(12) -0.013(9) -0.035(9) 0.017(9)

loop_
_atom_type_symbol
_atom_type_description
_atom_type_scat_dispersion_real
_atom_type_scat_dispersion_imag
_atom_type_scat_source
C C 0.0033 0.0016 'International Tables Vol C Tables 4.2.6.8 and 6.1.1.4'
H H 0.0000 0.0000 'International Tables Vol C Tables 4.2.6.8 and 6.1.1.4'
N N 0.0061 0.0033 'International Tables Vol C Tables 4.2.6.8 and 6.1.1.4'
O O 0.0106 0.0060 'International Tables Vol C Tables 4.2.6.8 and 6.1.1.4'
Cl Cl 0.1484 0.1585 'International Tables Vol C Tables 4.2.6.8 and 6.1.1.4'
Cu Cu 0.3201 1.2651 'International Tables Vol C Tables 4.2.6.8 and 6.1.1.4'

loop_
_geom_angle_atom_site_label_1
_geom_angle_atom_site_label_2
_geom_angle_atom_site_label_3
_geom_angle
_geom_angle_site_symmetry_1
_geom_angle_site_symmetry_3
_geom_angle_publ_flag
O1 Cu1 O1 77.0(2) . 2_675 ?
O1 Cu1 N2 162.9(3) . . ?
O1 Cu1 N2 94.6(2) 2_675 . ?
O1 Cu1 N1 94.7(3) . . ?
O1 Cu1 N1 164.2(3) 2_675 . ?
N2 Cu1 N1 89.7(3) . . ?
O1 Cu1 N3 113.0(3) . . ?
O1 Cu1 N3 111.6(3) 2_675 . ?
N2 Cu1 N3 83.9(3) . . ?
N1 Cu1 N3 84.0(3) . . ?
O1 Cu1 Cu1 38.53(16) . 2_675 ?
O1 Cu1 Cu1 38.46(15) 2_675 2_675 ?
N2 Cu1 Cu1 131.4(2) . 2_675 ?
N1 Cu1 Cu1 131.9(2) . 2_675 ?
N3 Cu1 Cu1 119.0(2) . 2_675 ?
O2 Cu2 O2 77.7(2) 2_666 . ?
O2 Cu2 N4 162.3(3) 2_666 . ?
O2 Cu2 N4 94.3(3) . . ?
O2 Cu2 N5 94.4(3) 2_666 . ?
O2 Cu2 N5 165.2(3) . . ?
N4 Cu2 N5 89.6(3) . . ?
O2 Cu2 N6 115.0(3) 2_666 . ?
O2 Cu2 N6 109.5(3) . . ?
N4 Cu2 N6 82.5(4) . . ?
N5 Cu2 N6 85.1(3) . . ?
O2 Cu2 Cu2 38.88(16) 2_666 2_666 ?
O2 Cu2 Cu2 38.81(15) . 2_666 ?
N4 Cu2 Cu2 131.3(2) . 2_666 ?
N5 Cu2 Cu2 132.1(2) . 2_666 ?
N6 Cu2 Cu2 119.0(2) . 2_666 ?
C14 O1 Cu1 128.6(5) . . ?
C14 O1 Cu1 128.3(5) . 2_675 ?
Cu1 O1 Cu1 103.0(2) . 2_675 ?
C29 O2 Cu2 129.2(5) . 2_666 ?
C29 O2 Cu2 128.4(5) . . ?
Cu2 O2 Cu2 102.3(2) 2_666 . ?
C1 N1 C7 111.2(8) . . ?
C1 N1 C6 109.7(10) . . ?
C7 N1 C6 111.5(7) . . ?
C1 N1 Cu1 108.2(6) . . ?
C7 N1 Cu1 110.2(6) . . ?
C6 N1 Cu1 105.9(7) . . ?
C3 N2 C15 111.5(7) . . ?
C3 N2 C2 109.7(9) . . ?
C15 N2 C2 108.0(7) . . ?
C3 N2 Cu1 114.1(6) . . ?
C15 N2 Cu1 111.1(5) . . ?
C2 N2 Cu1 101.8(6) . . ?
C5 N3 C4 111.2(12) . . ?
C5 N3 Cu1 110.2(7) . . ?
C4 N3 Cu1 102.2(7) . . ?
C5 N3 H3 111.0 . . ?
C4 N3 H3 111.0 . . ?
Cu1 N3 H3 111.0 . . ?
C21 N4 C22 110.6(8) . . ?
C21 N4 C16 109.2(10) . . ?
C22 N4 C16 106.7(9) . . ?
C21 N4 Cu2 117.0(8) . . ?
C22 N4 Cu2 111.6(5) . . ?
C16 N4 Cu2 100.8(6) . . ?
C17 N5 C30 111.4(8) . . ?
C17 N5 C18 110.8(9) . . ?
C30 N5 C18 112.3(7) . . ?
C17 N5 Cu2 107.2(6) . . ?
C30 N5 Cu2 110.3(5) . . ?
C18 N5 Cu2 104.5(7) . . ?
C19 N6 C20 115.0(11) . . ?
C19 N6 Cu2 108.0(8) . . ?
C20 N6 Cu2 99.8(7) . . ?
C19 N6 H6 111.1 . . ?
C20 N6 H6 111.1 . . ?
Cu2 N6 H6 111.1 . . ?
N1 C1 C2 113.0(9) . . ?
N1 C1 H1A 109.0 . . ?
C2 C1 H1A 109.0 . . ?
N1 C1 H1B 109.0 . . ?
C2 C1 H1B 109.0 . . ?
H1A C1 H1B 107.8 . . ?
C1 C2 N2 115.7(8) . . ?
C1 C2 H2A 108.4 . . ?
N2 C2 H2A 108.4 . . ?
C1 C2 H2B 108.4 . . ?
N2 C2 H2B 108.4 . . ?
H2A C2 H2B 107.4 . . ?
N2 C3 C4 114.9(9) . . ?
N2 C3 H3A 108.5 . . ?
C4 C3 H3A 108.5 . . ?
N2 C3 H3B 108.5 . . ?
C4 C3 H3B 108.5 . . ?
H3A C3 H3B 107.5 . . ?
N3 C4 C3 114.8(10) . . ?
N3 C4 H4A 108.6 . . ?
C3 C4 H4A 108.6 . . ?
N3 C4 H4B 108.6 . . ?
C3 C4 H4B 108.6 . . ?
H4A C4 H4B 107.6 . . ?
N3 C5 C6 111.0(11) . . ?
N3 C5 H5A 109.4 . . ?
C6 C5 H5A 109.4 . . ?
N3 C5 H5B 109.4 . . ?
C6 C5 H5B 109.4 . . ?
H5A C5 H5B 108.0 . . ?
N1 C6 C5 115.1(9) . . ?
N1 C6 H6A 108.5 . . ?
C5 C6 H6A 108.5 . . ?
N1 C6 H6B 108.5 . . ?
C5 C6 H6B 108.5 . . ?
H6A C6 H6B 107.5 . . ?
C8 C7 N1 114.3(7) . . ?
C8 C7 H7A 108.7 . . ?
N1 C7 H7A 108.7 . . ?
C8 C7 H7B 108.7 . . ?
N1 C7 H7B 108.7 . . ?
H7A C7 H7B 107.6 . . ?
C9 C8 C14 117.7(7) . . ?
C9 C8 C7 121.2(7) . . ?
C14 C8 C7 120.9(7) . . ?
C10 C9 C8 123.8(8) . . ?
C10 C9 H9 118.1 . . ?
C8 C9 H9 118.1 . . ?
C9 C10 C12 118.0(8) . . ?
C9 C10 C11 122.6(9) . . ?
C12 C10 C11 119.4(8) . . ?
C10 C11 H11A 109.5 . . ?
C10 C11 H11B 109.5 . . ?
H11A C11 H11B 109.5 . . ?
C10 C11 H11C 109.5 . . ?
H11A C11 H11C 109.5 . . ?
H11B C11 H11C 109.5 . . ?
C10 C12 C13 121.0(8) . . ?
C10 C12 H12 119.5 . . ?
C13 C12 H12 119.5 . . ?
C12 C13 C14 119.3(7) . . ?
C12 C13 C15 120.6(7) . 2_675 ?
C14 C13 C15 119.9(7) . 2_675 ?
O1 C14 C13 119.5(7) . . ?
O1 C14 C8 120.4(7) . . ?
C13 C14 C8 120.1(7) . . ?
N2 C15 C13 114.9(7) . 2_675 ?
N2 C15 H15A 108.5 . . ?
C13 C15 H15A 108.5 2_675 . ?
N2 C15 H15B 108.5 . . ?
C13 C15 H15B 108.5 2_675 . ?
H15A C15 H15B 107.5 . . ?
C17 C16 N4 113.1(9) . . ?
C17 C16 H16A 109.0 . . ?
N4 C16 H16A 109.0 . . ?
C17 C16 H16B 109.0 . . ?
N4 C16 H16B 109.0 . . ?
H16A C16 H16B 107.8 . . ?
N5 C17 C16 113.5(9) . . ?
N5 C17 H17A 108.9 . . ?
C16 C17 H17A 108.9 . . ?
N5 C17 H17B 108.9 . . ?
C16 C17 H17B 108.9 . . ?
H17A C17 H17B 107.7 . . ?
C19 C18 N5 114.1(9) . . ?
C19 C18 H18A 108.7 . . ?
N5 C18 H18A 108.7 . . ?
C19 C18 H18B 108.7 . . ?
N5 C18 H18B 108.7 . . ?
H18A C18 H18B 107.6 . . ?
N6 C19 C18 111.1(10) . . ?
N6 C19 H19A 109.4 . . ?
C18 C19 H19A 109.4 . . ?
N6 C19 H19B 109.4 . . ?
C18 C19 H19B 109.4 . . ?
H19A C19 H19B 108.0 . . ?
C21 C20 N6 112.1(10) . . ?
C21 C20 H20A 109.2 . . ?
N6 C20 H20A 109.2 . . ?
C21 C20 H20B 109.2 . . ?
N6 C20 H20B 109.2 . . ?
H20A C20 H20B 107.9 . . ?
N4 C21 C20 110.5(10) . . ?
N4 C21 H21A 109.5 . . ?
C20 C21 H21A 109.5 . . ?
N4 C21 H21B 109.5 . . ?
C20 C21 H21B 109.5 . . ?
H21A C21 H21B 108.1 . . ?
N4 C22 C23 113.5(8) . . ?
N4 C22 H22A 108.9 . . ?
C23 C22 H22A 108.9 . . ?
N4 C22 H22B 108.9 . . ?
C23 C22 H22B 108.9 . . ?
H22A C22 H22B 107.7 . . ?
C29 C23 C24 119.1(8) . . ?
C29 C23 C22 120.2(8) . . ?
C24 C23 C22 120.2(8) . . ?
C25 C24 C23 121.2(9) . . ?
C25 C24 H24 119.4 . . ?
C23 C24 H24 119.4 . . ?
C24 C25 C27 118.7(8) . . ?
C24 C25 C26 120.8(10) . . ?
C27 C25 C26 120.5(10) . . ?
C25 C26 H26A 109.5 . . ?
C25 C26 H26B 109.5 . . ?
H26A C26 H26B 109.5 . . ?
C25 C26 H26C 109.5 . . ?
H26A C26 H26C 109.5 . . ?
H26B C26 H26C 109.5 . . ?
C28 C27 C25 122.4(8) . . ?
C28 C27 H27 118.8 . . ?
C25 C27 H27 118.8 . . ?
C27 C28 C29 118.1(8) . . ?
C27 C28 C30 121.1(8) . 2_666 ?
C29 C28 C30 120.8(7) . 2_666 ?
O2 C29 C23 119.4(7) . . ?
O2 C29 C28 120.1(7) . . ?
C23 C29 C28 120.6(7) . . ?
N5 C30 C28 116.2(8) . 2_666 ?
N5 C30 H30A 108.2 . . ?
C28 C30 H30A 108.2 2_666 . ?
N5 C30 H30B 108.2 . . ?
C28 C30 H30B 108.2 2_666 . ?
H30A C30 H30B 107.4 . . ?
O3' Cl1 O6 112.8(10) . . ?
O3' Cl1 O4 108.0(11) . . ?
O6 Cl1 O4 110.6(7) . . ?
O3' Cl1 O6' 110.8(7) . . ?
O6 Cl1 O6' 34.0(8) . . ?
O4 Cl1 O6' 136.2(10) . . ?
O3' Cl1 O5 104.1(11) . . ?
O6 Cl1 O5 111.0(7) . . ?
O4 Cl1 O5 110.2(7) . . ?
O6' Cl1 O5 79.3(9) . . ?
O3' Cl1 O5' 110.9(6) . . ?
O6 Cl1 O5' 131.4(10) . . ?
O4 Cl1 O5' 74.1(9) . . ?
O6' Cl1 O5' 109.2(7) . . ?
O5 Cl1 O5' 36.5(8) . . ?
O3' Cl1 O4' 109.6(7) . . ?
O6 Cl1 O4' 76.2(9) . . ?
O4 Cl1 O4' 37.6(9) . . ?
O6' Cl1 O4' 108.3(7) . . ?
O5 Cl1 O4' 139.3(11) . . ?
O5' Cl1 O4' 108.0(7) . . ?
O3' Cl1 O3 5.1(12) . . ?
O6 Cl1 O3 108.2(7) . . ?
O4 Cl1 O3 108.5(8) . . ?
O6' Cl1 O3 108.4(12) . . ?
O5 Cl1 O3 108.3(7) . . ?
O5' Cl1 O3 116.0(12) . . ?
O4' Cl1 O3 106.8(14) . . ?
O7 Cl2 O10 115.6(7) . . ?
O7 Cl2 O8' 150.3(12) . . ?
O10 Cl2 O8' 77.5(12) . . ?
O7 Cl2 O7' 50.2(10) . . ?
O10 Cl2 O7' 81.0(11) . . ?
O8' Cl2 O7' 111.4(8) . . ?
O7 Cl2 O9 110.3(7) . . ?
O10 Cl2 O9 111.5(7) . . ?
O8' Cl2 O9 86.6(12) . . ?
O7' Cl2 O9 160.4(11) . . ?
O7 Cl2 O9' 65.8(10) . . ?
O10 Cl2 O9' 162.6(10) . . ?
O8' Cl2 O9' 110.0(8) . . ?
O7' Cl2 O9' 109.3(8) . . ?
O9 Cl2 O9' 55.0(10) . . ?
O7 Cl2 O10' 98.6(11) . . ?
O10 Cl2 O10' 56.1(10) . . ?
O8' Cl2 O10' 110.3(8) . . ?
O7' Cl2 O10' 109.0(8) . . ?
O9 Cl2 O10' 69.5(10) . . ?
O9' Cl2 O10' 106.6(8) . . ?
O7 Cl2 O8 108.3(6) . . ?
O10 Cl2 O8 105.6(6) . . ?
O8' Cl2 O8 42.3(11) . . ?
O7' Cl2 O8 85.1(10) . . ?
O9 Cl2 O8 104.8(6) . . ?
O9' Cl2 O8 89.6(10) . . ?
O10' Cl2 O8 152.6(10) . . ?

loop_
_geom_bond_atom_site_label_1
_geom_bond_atom_site_label_2
_geom_bond_distance
_geom_bond_site_symmetry_2
_geom_bond_publ_flag
Cu1 O1 1.914(5) . ?
Cu1 O1 1.917(5) 2_675 ?
Cu1 N2 1.982(6) . ?
Cu1 N1 1.987(7) . ?
Cu1 N3 2.190(8) . ?
Cu1 Cu1 2.9991(19) 2_675 ?
Cu2 O2 1.916(5) 2_666 ?
Cu2 O2 1.919(5) . ?
Cu2 N4 1.992(7) . ?
Cu2 N5 1.993(7) . ?
Cu2 N6 2.189(8) . ?
Cu2 Cu2 2.9865(18) 2_666 ?
O1 C14 1.328(9) . ?
O1 Cu1 1.917(5) 2_675 ?
O2 C29 1.338(9) . ?
O2 Cu2 1.916(5) 2_666 ?
N1 C1 1.453(12) . ?
N1 C7 1.507(11) . ?
N1 C6 1.511(15) . ?
N2 C3 1.409(12) . ?
N2 C15 1.482(10) . ?
N2 C2 1.494(12) . ?
N3 C5 1.396(14) . ?
N3 C4 1.480(15) . ?
N3 H3 0.9100 . ?
N4 C21 1.380(14) . ?
N4 C22 1.493(12) . ?
N4 C16 1.503(13) . ?
N5 C17 1.450(12) . ?
N5 C30 1.478(11) . ?
N5 C18 1.538(15) . ?
N6 C19 1.447(9) . ?
N6 C20 1.536(15) . ?
N6 H6 0.9100 . ?
C1 C2 1.482(9) . ?
C1 H1A 0.9700 . ?
C1 H1B 0.9700 . ?
C2 H2A 0.9700 . ?
C2 H2B 0.9700 . ?
C3 C4 1.494(9) . ?
C3 H3A 0.9700 . ?
C3 H3B 0.9700 . ?
C4 H4A 0.9700 . ?
C4 H4B 0.9700 . ?
C5 C6 1.517(9) . ?
C5 H5A 0.9700 . ?
C5 H5B 0.9700 . ?
C6 H6A 0.9700 . ?
C6 H6B 0.9700 . ?
C7 C8 1.496(11) . ?
C7 H7A 0.9700 . ?
C7 H7B 0.9700 . ?
C8 C9 1.372(11) . ?
C8 C14 1.407(11) . ?
C9 C10 1.366(12) . ?
C9 H9 0.9300 . ?
C10 C12 1.386(12) . ?
C10 C11 1.500(11) . ?
C11 H11A 0.9600 . ?
C11 H11B 0.9600 . ?
C11 H11C 0.9600 . ?
C12 C13 1.390(11) . ?
C12 H12 0.9300 . ?
C13 C14 1.395(11) . ?
C13 C15 1.517(11) 2_675 ?
C15 C13 1.517(11) 2_675 ?
C15 H15A 0.9700 . ?
C15 H15B 0.9700 . ?
C16 C17 1.496(9) . ?
C16 H16A 0.9700 . ?
C16 H16B 0.9700 . ?
C17 H17A 0.9700 . ?
C17 H17B 0.9700 . ?
C18 C19 1.494(18) . ?
C18 H18A 0.9700 . ?
C18 H18B 0.9700 . ?
C19 H19A 0.9700 . ?
C19 H19B 0.9700 . ?
C20 C21 1.501(9) . ?
C20 H20A 0.9700 . ?
C20 H20B 0.9700 . ?
C21 H21A 0.9700 . ?
C21 H21B 0.9700 . ?
C22 C23 1.516(13) . ?
C22 H22A 0.9700 . ?
C22 H22B 0.9700 . ?
C23 C29 1.393(11) . ?
C23 C24 1.395(12) . ?
C24 C25 1.365(13) . ?
C24 H24 0.9300 . ?
C25 C27 1.383(13) . ?
C25 C26 1.522(13) . ?
C26 H26A 0.9600 . ?
C26 H26B 0.9600 . ?
C26 H26C 0.9600 . ?
C27 C28 1.383(11) . ?
C27 H27 0.9300 . ?
C28 C29 1.393(11) . ?
C28 C30 1.513(12) 2_666 ?
C30 C28 1.513(12) 2_666 ?
C30 H30A 0.9700 . ?
C30 H30B 0.9700 . ?
Cl1 O3' 1.415(7) . ?
Cl1 O6 1.425(8) . ?
Cl1 O4 1.426(8) . ?
Cl1 O6' 1.433(8) . ?
Cl1 O5 1.433(8) . ?
Cl1 O5' 1.435(7) . ?
Cl1 O4' 1.454(8) . ?
Cl1 O3 1.455(8) . ?
Cl2 O7 1.409(7) . ?
Cl2 O10 1.414(7) . ?
Cl2 O8' 1.420(9) . ?
Cl2 O7' 1.427(9) . ?
Cl2 O9 1.439(7) . ?
Cl2 O9' 1.447(9) . ?
Cl2 O10' 1.450(9) . ?
Cl2 O8 1.485(7) . ?

loop_
_geom_torsion_atom_site_label_1
_geom_torsion_atom_site_label_2
_geom_torsion_atom_site_label_3
_geom_torsion_atom_site_label_4
_geom_torsion
_geom_torsion_site_symmetry_1
_geom_torsion_site_symmetry_2
_geom_torsion_site_symmetry_3
_geom_torsion_site_symmetry_4
_geom_torsion_publ_flag
O1 Cu1 O1 C14 -176.3(9) 2_675 . . . ?
N2 Cu1 O1 C14 -114.2(10) . . . . ?
N1 Cu1 O1 C14 -10.0(8) . . . . ?
N3 Cu1 O1 C14 75.5(8) . . . . ?
Cu1 Cu1 O1 C14 -176.3(9) 2_675 . . . ?
O1 Cu1 O1 Cu1 -0.001(1) 2_675 . . 2_675 ?
N2 Cu1 O1 Cu1 62.1(10) . . . 2_675 ?
N1 Cu1 O1 Cu1 166.4(3) . . . 2_675 ?
N3 Cu1 O1 Cu1 -108.2(3) . . . 2_675 ?
O2 Cu2 O2 C29 177.0(9) 2_666 . . . ?
N4 Cu2 O2 C29 -19.0(8) . . . . ?
N5 Cu2 O2 C29 -124.2(11) . . . . ?
N6 Cu2 O2 C29 64.6(8) . . . . ?
Cu2 Cu2 O2 C29 177.0(9) 2_666 . . . ?
O2 Cu2 O2 Cu2 0.000(1) 2_666 . . 2_666 ?
N4 Cu2 O2 Cu2 164.0(4) . . . 2_666 ?
N5 Cu2 O2 Cu2 58.7(12) . . . 2_666 ?
N6 Cu2 O2 Cu2 -112.4(4) . . . 2_666 ?
O1 Cu1 N1 C1 -153.2(8) . . . . ?
O1 Cu1 N1 C1 -95.9(12) 2_675 . . . ?
N2 Cu1 N1 C1 10.2(9) . . . . ?
N3 Cu1 N1 C1 94.1(9) . . . . ?
Cu1 Cu1 N1 C1 -141.9(7) 2_675 . . . ?
O1 Cu1 N1 C7 -31.5(6) . . . . ?
O1 Cu1 N1 C7 25.9(13) 2_675 . . . ?
N2 Cu1 N1 C7 131.9(6) . . . . ?
N3 Cu1 N1 C7 -144.2(6) . . . . ?
Cu1 Cu1 N1 C7 -20.1(8) 2_675 . . . ?
O1 Cu1 N1 C6 89.2(6) . . . . ?
O1 Cu1 N1 C6 146.6(9) 2_675 . . . ?
N2 Cu1 N1 C6 -107.4(6) . . . . ?
N3 Cu1 N1 C6 -23.4(6) . . . . ?
Cu1 Cu1 N1 C6 100.6(6) 2_675 . . . ?
O1 Cu1 N2 C3 -161.8(8) . . . . ?
O1 Cu1 N2 C3 -102.0(7) 2_675 . . . ?
N1 Cu1 N2 C3 93.2(7) . . . . ?
N3 Cu1 N2 C3 9.3(7) . . . . ?
Cu1 Cu1 N2 C3 -114.5(7) 2_675 . . . ?
O1 Cu1 N2 C15 -34.6(12) . . . . ?
O1 Cu1 N2 C15 25.1(6) 2_675 . . . ?
N1 Cu1 N2 C15 -139.6(6) . . . . ?
N3 Cu1 N2 C15 136.4(6) . . . . ?
Cu1 Cu1 N2 C15 12.6(7) 2_675 . . . ?
O1 Cu1 N2 C2 80.2(11) . . . . ?
O1 Cu1 N2 C2 139.9(7) 2_675 . . . ?
N1 Cu1 N2 C2 -24.8(7) . . . . ?
N3 Cu1 N2 C2 -108.8(7) . . . . ?
Cu1 Cu1 N2 C2 127.4(6) 2_675 . . . ?
O1 Cu1 N3 C5 -87.7(9) . . . . ?
O1 Cu1 N3 C5 -172.2(8) 2_675 . . . ?
N2 Cu1 N3 C5 95.2(9) . . . . ?
N1 Cu1 N3 C5 4.9(9) . . . . ?
Cu1 Cu1 N3 C5 -130.2(8) 2_675 . . . ?
O1 Cu1 N3 C4 154.1(7) . . . . ?
O1 Cu1 N3 C4 69.6(8) 2_675 . . . ?
N2 Cu1 N3 C4 -23.0(8) . . . . ?
N1 Cu1 N3 C4 -113.3(8) . . . . ?
Cu1 Cu1 N3 C4 111.5(8) 2_675 . . . ?
O2 Cu2 N4 C21 166.4(9) 2_666 . . . ?
O2 Cu2 N4 C21 104.1(8) . . . . ?
N5 Cu2 N4 C21 -90.1(8) . . . . ?
N6 Cu2 N4 C21 -5.0(8) . . . . ?
Cu2 Cu2 N4 C21 117.5(7) 2_666 . . . ?
O2 Cu2 N4 C22 37.6(13) 2_666 . . . ?
O2 Cu2 N4 C22 -24.7(7) . . . . ?
N5 Cu2 N4 C22 141.1(7) . . . . ?
N6 Cu2 N4 C22 -133.8(7) . . . . ?
Cu2 Cu2 N4 C22 -11.4(8) 2_666 . . . ?
O2 Cu2 N4 C16 -75.3(11) 2_666 . . . ?
O2 Cu2 N4 C16 -137.6(7) . . . . ?
N5 Cu2 N4 C16 28.2(7) . . . . ?
N6 Cu2 N4 C16 113.3(7) . . . . ?
Cu2 Cu2 N4 C16 -124.3(7) 2_666 . . . ?
O2 Cu2 N5 C17 152.5(8) 2_666 . . . ?
O2 Cu2 N5 C17 95.6(12) . . . . ?
N4 Cu2 N5 C17 -10.2(8) . . . . ?
N6 Cu2 N5 C17 -92.7(8) . . . . ?
Cu2 Cu2 N5 C17 141.9(7) 2_666 . . . ?
O2 Cu2 N5 C30 31.1(6) 2_666 . . . ?
O2 Cu2 N5 C30 -25.8(14) . . . . ?
N4 Cu2 N5 C30 -131.6(7) . . . . ?
N6 Cu2 N5 C30 145.9(7) . . . . ?
Cu2 Cu2 N5 C30 20.5(8) 2_666 . . . ?
O2 Cu2 N5 C18 -89.8(6) 2_666 . . . ?
O2 Cu2 N5 C18 -146.7(10) . . . . ?
N4 Cu2 N5 C18 107.5(6) . . . . ?
N6 Cu2 N5 C18 24.9(6) . . . . ?
Cu2 Cu2 N5 C18 -100.5(6) 2_666 . . . ?
O2 Cu2 N6 C19 88.0(9) 2_666 . . . ?
O2 Cu2 N6 C19 173.2(9) . . . . ?
N4 Cu2 N6 C19 -94.8(9) . . . . ?
N5 Cu2 N6 C19 -4.6(9) . . . . ?
Cu2 Cu2 N6 C19 131.7(8) 2_666 . . . ?
O2 Cu2 N6 C20 -151.5(6) 2_666 . . . ?
O2 Cu2 N6 C20 -66.3(7) . . . . ?
N4 Cu2 N6 C20 25.6(6) . . . . ?
N5 Cu2 N6 C20 115.9(7) . . . . ?
Cu2 Cu2 N6 C20 -107.8(6) 2_666 . . . ?
C7 N1 C1 C2 -112.6(12) . . . . ?
C6 N1 C1 C2 123.6(13) . . . . ?
Cu1 N1 C1 C2 8.5(15) . . . . ?
N1 C1 C2 N2 -32.0(18) . . . . ?
C3 N2 C2 C1 -84.3(14) . . . . ?
C15 N2 C2 C1 153.9(11) . . . . ?
Cu1 N2 C2 C1 36.8(14) . . . . ?
C15 N2 C3 C4 -119.2(12) . . . . ?
C2 N2 C3 C4 121.2(13) . . . . ?
Cu1 N2 C3 C4 7.7(14) . . . . ?
C5 N3 C4 C3 -83.8(15) . . . . ?
Cu1 N3 C4 C3 33.7(15) . . . . ?
N2 C3 C4 N3 -30.3(19) . . . . ?
C4 N3 C5 C6 128.3(13) . . . . ?
Cu1 N3 C5 C6 15.7(15) . . . . ?
C1 N1 C6 C5 -75.7(14) . . . . ?
C7 N1 C6 C5 160.8(11) . . . . ?
Cu1 N1 C6 C5 40.9(13) . . . . ?
N3 C5 C6 N1 -38.4(18) . . . . ?
C1 N1 C7 C8 -177.3(9) . . . . ?
C6 N1 C7 C8 -54.6(11) . . . . ?
Cu1 N1 C7 C8 62.7(9) . . . . ?
N1 C7 C8 C9 131.7(9) . . . . ?
N1 C7 C8 C14 -52.7(12) . . . . ?
C14 C8 C9 C10 -2.1(13) . . . . ?
C7 C8 C9 C10 173.6(9) . . . . ?
C8 C9 C10 C12 2.2(14) . . . . ?
C8 C9 C10 C11 -176.5(9) . . . . ?
C9 C10 C12 C13 -0.3(14) . . . . ?
C11 C10 C12 C13 178.5(9) . . . . ?
C10 C12 C13 C14 -1.7(13) . . . . ?
C10 C12 C13 C15 173.4(8) . . . 2_675 ?
Cu1 O1 C14 C13 -154.3(6) . . . . ?
Cu1 O1 C14 C13 30.3(11) 2_675 . . . ?
Cu1 O1 C14 C8 25.5(12) . . . . ?
Cu1 O1 C14 C8 -150.0(6) 2_675 . . . ?
C12 C13 C14 O1 -178.5(8) . . . . ?
C15 C13 C14 O1 6.5(12) 2_675 . . . ?
C12 C13 C14 C8 1.8(12) . . . . ?
C15 C13 C14 C8 -173.3(8) 2_675 . . . ?
C9 C8 C14 O1 -179.7(8) . . . . ?
C7 C8 C14 O1 4.5(13) . . . . ?
C9 C8 C14 C13 0.0(12) . . . . ?
C7 C8 C14 C13 -175.7(8) . . . . ?
C3 N2 C15 C13 68.1(10) . . . 2_675 ?
C2 N2 C15 C13 -171.4(8) . . . 2_675 ?
Cu1 N2 C15 C13 -60.5(8) . . . 2_675 ?
C21 N4 C16 C17 81.6(14) . . . . ?
C22 N4 C16 C17 -158.7(11) . . . . ?
Cu2 N4 C16 C17 -42.1(13) . . . . ?
C30 N5 C17 C16 108.7(12) . . . . ?
C18 N5 C17 C16 -125.4(13) . . . . ?
Cu2 N5 C17 C16 -12.0(14) . . . . ?
N4 C16 C17 N5 38.4(17) . . . . ?
C17 N5 C18 C19 70.4(14) . . . . ?
C30 N5 C18 C19 -164.2(10) . . . . ?
Cu2 N5 C18 C19 -44.7(12) . . . . ?
C20 N6 C19 C18 -129.1(13) . . . . ?
Cu2 N6 C19 C18 -18.7(15) . . . . ?
N5 C18 C19 N6 43.2(17) . . . . ?
C19 N6 C20 C21 71.7(13) . . . . ?
Cu2 N6 C20 C21 -43.6(11) . . . . ?
C22 N4 C21 C20 110.3(11) . . . . ?
C16 N4 C21 C20 -132.5(11) . . . . ?
Cu2 N4 C21 C20 -19.0(13) . . . . ?
N6 C20 C21 N4 44.2(14) . . . . ?
C21 N4 C22 C23 -71.5(11) . . . . ?
C16 N4 C22 C23 169.8(9) . . . . ?
Cu2 N4 C22 C23 60.6(9) . . . . ?
N4 C22 C23 C29 -58.6(12) . . . . ?
N4 C22 C23 C24 130.2(9) . . . . ?
C29 C23 C24 C25 -1.2(14) . . . . ?
C22 C23 C24 C25 170.2(9) . . . . ?
C23 C24 C25 C27 0.6(14) . . . . ?
C23 C24 C25 C26 179.9(9) . . . . ?
C24 C25 C27 C28 0.3(14) . . . . ?
C26 C25 C27 C28 -179.0(9) . . . . ?
C25 C27 C28 C29 -0.6(13) . . . . ?
C25 C27 C28 C30 176.2(8) . . . 2_666 ?
Cu2 O2 C29 C23 -155.2(6) 2_666 . . . ?
Cu2 O2 C29 C23 28.6(11) . . . . ?
Cu2 O2 C29 C28 25.5(12) 2_666 . . . ?
Cu2 O2 C29 C28 -150.8(6) . . . . ?
C24 C23 C29 O2 -178.5(8) . . . . ?
C22 C23 C29 O2 10.1(13) . . . . ?
C24 C23 C29 C28 0.8(13) . . . . ?
C22 C23 C29 C28 -170.5(9) . . . . ?
C27 C28 C29 O2 179.4(7) . . . . ?
C30 C28 C29 O2 2.5(12) 2_666 . . . ?
C27 C28 C29 C23 0.0(12) . . . . ?
C30 C28 C29 C23 -176.8(8) 2_666 . . . ?
C17 N5 C30 C28 179.5(8) . . . 2_666 ?
C18 N5 C30 C28 54.5(11) . . . 2_666 ?
Cu2 N5 C30 C28 -61.6(9) . . . 2_666 ?
